data_7703714
loop_
_publ_author_name
'Ma, Jinchao'
'Yang, Hongwei'
'Tang, Jie'
'Zhang, Guojie'
'Yi, Zhenxin'
'Zhu, Shunguan'
'Cheng, Guangbin'

_publ_section_title
;
 A novel energetic framework combining the advantages of furazan and
 triazole: a design for high-performance insensitive explosives.
;
_journal_issue 15
_journal_name_full 'Dalton transactions (Cambridge, England : 2003)'
_journal_page_first 4675
_journal_page_last 4679
_journal_paper_doi 10.1039/d0dt00498g
_journal_volume 49
_journal_year 2020
_chemical_formula_moiety 'C8 H2 N12 O6'
_chemical_formula_sum 'C8 H2 N12 O6'
_chemical_formula_weight 362.22
_space_group_crystal_system orthorhombic
_space_group_IT_number 61
_space_group_name_Hall '-P 2ac 2ab'
_space_group_name_H-M_alt 'P b c a'
_atom_sites_solution_hydrogens difmap
_audit_creation_method SHELXL-2014/7
_audit_update_record
;
2018-07-28 deposited with the CCDC.	2020-03-06 downloaded from the CCDC.
;
_cell_angle_alpha 90
_cell_angle_beta 90
_cell_angle_gamma 90
_cell_formula_units_Z 4
_cell_length_a 7.6311(9)
_cell_length_b 9.9671(11)
_cell_length_c 16.9752(17)
_cell_measurement_reflns_used 1399
_cell_measurement_temperature 173(2)
_cell_measurement_theta_max 24.92
_cell_measurement_theta_min 3.57
_cell_volume 1291.1(2)
_computing_structure_refinement 'SHELXL-2014/7 (Sheldrick, 2014)'
_diffrn_ambient_temperature 173(2)
_diffrn_measured_fraction_theta_full 0.993
_diffrn_measured_fraction_theta_max 0.992
_diffrn_measurement_device_type 'PHOTON 100 CMOS detector'
_diffrn_measurement_method 'omega scan'
_diffrn_radiation_type MoK\a
_diffrn_radiation_wavelength 0.71073
_diffrn_reflns_av_R_equivalents 0.0714
_diffrn_reflns_av_unetI/netI 0.0465
_diffrn_reflns_Laue_measured_fraction_full 0.993
_diffrn_reflns_Laue_measured_fraction_max 0.992
_diffrn_reflns_limit_h_max 9
_diffrn_reflns_limit_h_min -9
_diffrn_reflns_limit_k_max 10
_diffrn_reflns_limit_k_min -12
_diffrn_reflns_limit_l_max 15
_diffrn_reflns_limit_l_min -20
_diffrn_reflns_number 5766
_diffrn_reflns_point_group_measured_fraction_full 0.993
_diffrn_reflns_point_group_measured_fraction_max 0.992
_diffrn_reflns_theta_full 25.242
_diffrn_reflns_theta_max 25.349
_diffrn_reflns_theta_min 3.570
_diffrn_source 'fine-focus sealed tube'
_exptl_absorpt_coefficient_mu 0.162
_exptl_absorpt_correction_T_max 0.7452
_exptl_absorpt_correction_T_min 0.5933
_exptl_absorpt_correction_type multi-scan
_exptl_absorpt_process_details 'SADABS (Bruker, 2014)'
_exptl_crystal_density_diffrn 1.863
_exptl_crystal_description plate
_exptl_crystal_F_000 728
_exptl_crystal_size_max 0.300
_exptl_crystal_size_mid 0.270
_exptl_crystal_size_min 0.070
_refine_diff_density_max 0.275
_refine_diff_density_min -0.242
_refine_diff_density_rms 0.062
_refine_ls_extinction_method none
_refine_ls_goodness_of_fit_ref 1.025
_refine_ls_hydrogen_treatment refxyz
_refine_ls_matrix_type full
_refine_ls_number_parameters 140
_refine_ls_number_reflns 1173
_refine_ls_number_restraints 27
_refine_ls_restrained_S_all 1.022
_refine_ls_R_factor_all 0.0846
_refine_ls_R_factor_gt 0.0474
_refine_ls_shift/su_max 0.002
_refine_ls_shift/su_mean 0.000
_refine_ls_structure_factor_coef Fsqd
_refine_ls_weighting_details 'w=1/[\s^2^(Fo^2^)+(0.0456P)^2^+1.2885P] where P=(Fo^2^+2Fc^2^)/3'
_refine_ls_weighting_scheme calc
_refine_ls_wR_factor_gt 0.0984
_refine_ls_wR_factor_ref 0.1148
_reflns_Friedel_coverage 0.000
_reflns_number_gt 824
_reflns_number_total 1173
_reflns_threshold_expression 'I > 2\s(I)'
_cod_data_source_file d0dt00498g2.cif
_cod_data_source_block 1
_cod_depositor_comments 'Adding full bibliography for 7703714--7703715.cif.'
_cod_database_code 7703714
_shelx_shelxl_version_number 2014/7
_shelx_space_group_comment
;
The symmetry employed for this shelxl refinement is uniquely defined
by the following loop, which should always be used as a source of
symmetry information in preference to the above space-group names.
They are only intended as comments.
;
_shelx_estimated_absorpt_t_min 0.953
_shelx_estimated_absorpt_t_max 0.989

loop_
_space_group_symop_operation_xyz
'x, y, z'
'-x+1/2, -y, z+1/2'
'-x, y+1/2, -z+1/2'
'x+1/2, -y+1/2, -z'
'-x, -y, -z'
'x-1/2, y, -z-1/2'
'x, -y-1/2, z-1/2'
'-x-1/2, y-1/2, z'

loop_
_atom_site_label
_atom_site_type_symbol
_atom_site_fract_x
_atom_site_fract_y
_atom_site_fract_z
_atom_site_U_iso_or_equiv
_atom_site_adp_type
_atom_site_occupancy
_atom_site_site_symmetry_order
_atom_site_calc_flag
_atom_site_refinement_flags_posn
_atom_site_refinement_flags_adp
_atom_site_refinement_flags_occupancy
_atom_site_disorder_assembly
_atom_site_disorder_group
C1 C 0.0723(3) 0.5375(3) 0.01768(16) 0.0207(6) Uani 1 1 d . . . . .
C2 C 0.3060(3) 0.5826(3) 0.07692(16) 0.0201(6) Uani 1 1 d . . . . .
C3 C 0.5627(4) 0.6353(3) 0.17773(17) 0.0267(7) Uani 1 1 d D . . . .
C4 C 0.4757(3) 0.5665(3) 0.11618(16) 0.0226(7) Uani 1 1 d . . . . .
N1 N 0.2287(3) 0.6966(2) 0.05529(14) 0.0225(6) Uani 1 1 d . . . . .
H1 H 0.262(4) 0.775(3) 0.0584(17) 0.027 Uiso 1 1 d . U . . .
N2 N 0.0785(3) 0.6709(2) 0.01648(14) 0.0233(6) Uani 1 1 d . . . . .
N3 N 0.2104(3) 0.4780(2) 0.05366(13) 0.0207(5) Uani 1 1 d . . . . .
N4 N 0.7089(3) 0.5779(3) 0.19616(15) 0.0380(7) Uani 1 1 d . . . . .
N5 N 0.5737(3) 0.4644(3) 0.09724(15) 0.0335(7) Uani 1 1 d . . . . .
O1 O 0.7189(3) 0.4710(2) 0.14596(14) 0.0433(6) Uani 1 1 d . . . . .
N6 N 0.5122(3) 0.7550(3) 0.21916(16) 0.0358(7) Uani 1 1 d D . . . .
O2A O 0.4235(18) 0.8345(10) 0.1834(6) 0.041(3) Uani 0.67(10) 1 d D U P A 1
O3A O 0.561(2) 0.7678(13) 0.2867(6) 0.070(3) Uani 0.67(10) 1 d D U P A 1
O2Z O 0.398(6) 0.823(4) 0.190(2) 0.073(9) Uani 0.33(10) 1 d D U P A 2
O3Z O 0.585(5) 0.781(3) 0.2805(16) 0.100(9) Uani 0.33(10) 1 d D U P A 2

loop_
_atom_site_aniso_label
_atom_site_aniso_U_11
_atom_site_aniso_U_22
_atom_site_aniso_U_33
_atom_site_aniso_U_23
_atom_site_aniso_U_13
_atom_site_aniso_U_12
C1 0.0213(14) 0.0145(14) 0.0262(15) -0.0008(11) 0.0009(12) -0.0021(11)
C2 0.0207(14) 0.0153(13) 0.0244(15) -0.0005(12) 0.0016(12) -0.0007(12)
C3 0.0220(15) 0.0294(16) 0.0287(16) 0.0020(13) 0.0010(13) -0.0023(13)
C4 0.0205(15) 0.0205(14) 0.0268(16) 0.0022(12) 0.0013(12) -0.0006(12)
N1 0.0224(12) 0.0113(11) 0.0339(14) -0.0026(11) -0.0024(11) -0.0034(10)
N2 0.0210(12) 0.0147(11) 0.0343(14) -0.0018(10) -0.0049(11) -0.0028(10)
N3 0.0203(12) 0.0143(11) 0.0275(13) 0.0004(10) 0.0002(10) -0.0001(10)
N4 0.0285(14) 0.0455(16) 0.0401(16) -0.0023(14) -0.0027(12) -0.0005(14)
N5 0.0260(14) 0.0369(15) 0.0375(15) 0.0007(13) -0.0038(12) 0.0071(12)
O1 0.0300(13) 0.0515(14) 0.0485(14) -0.0018(12) -0.0056(11) 0.0144(11)
N6 0.0294(14) 0.0405(16) 0.0374(16) -0.0055(14) -0.0066(13) -0.0068(13)
O2A 0.044(6) 0.033(4) 0.046(4) -0.003(3) -0.009(3) 0.007(3)
O3A 0.087(6) 0.076(5) 0.046(5) -0.035(4) -0.039(4) 0.039(7)
O2Z 0.113(18) 0.041(10) 0.067(12) -0.025(9) -0.035(11) 0.025(10)
O3Z 0.099(12) 0.126(16) 0.076(14) -0.029(10) -0.031(10) -0.049(19)

loop_
_atom_type_symbol
_atom_type_description
_atom_type_scat_dispersion_real
_atom_type_scat_dispersion_imag
_atom_type_scat_source
C C 0.0033 0.0016 'International Tables Vol C Tables 4.2.6.8 and 6.1.1.4'
H H 0.0000 0.0000 'International Tables Vol C Tables 4.2.6.8 and 6.1.1.4'
N N 0.0061 0.0033 'International Tables Vol C Tables 4.2.6.8 and 6.1.1.4'
O O 0.0106 0.0060 'International Tables Vol C Tables 4.2.6.8 and 6.1.1.4'

loop_
_geom_angle_atom_site_label_1
_geom_angle_atom_site_label_2
_geom_angle_atom_site_label_3
_geom_angle
_geom_angle_site_symmetry_1
_geom_angle_site_symmetry_3
_geom_angle_publ_flag
N2 C1 N3 114.6(2) . . ?
N2 C1 C1 122.1(3) . 5_565 ?
N3 C1 C1 123.3(3) . 5_565 ?
N3 C2 N1 110.1(2) . . ?
N3 C2 C4 122.2(2) . . ?
N1 C2 C4 127.6(2) . . ?
N4 C3 C4 111.7(3) . . ?
N4 C3 N6 118.7(3) . . ?
C4 C3 N6 129.6(3) . . ?
N5 C4 C3 107.0(2) . . ?
N5 C4 C2 118.7(2) . . ?
C3 C4 C2 134.2(3) . . ?
C2 N1 N2 110.4(2) . . ?
C2 N1 H1 131(2) . . ?
N2 N1 H1 118(2) . . ?
C1 N2 N1 102.3(2) . . ?
C2 N3 C1 102.5(2) . . ?
C3 N4 O1 104.1(2) . . ?
C4 N5 O1 105.9(2) . . ?
N4 O1 N5 111.4(2) . . ?
O2Z N6 O3Z 124.8(11) . . ?
O2A N6 O3A 125.5(5) . . ?
O2A N6 C3 116.7(5) . . ?
O2Z N6 C3 116.8(10) . . ?
O3Z N6 C3 118.4(10) . . ?
O3A N6 C3 117.8(4) . . ?

loop_
_geom_bond_atom_site_label_1
_geom_bond_atom_site_label_2
_geom_bond_distance
_geom_bond_site_symmetry_2
_geom_bond_publ_flag
C1 N2 1.331(3) . ?
C1 N3 1.355(3) . ?
C1 C1 1.461(5) 5_565 ?
C2 N3 1.332(3) . ?
C2 N1 1.332(3) . ?
C2 C4 1.466(4) . ?
C3 N4 1.292(4) . ?
C3 C4 1.415(4) . ?
C3 N6 1.438(4) . ?
C4 N5 1.303(3) . ?
N1 N2 1.347(3) . ?
N1 H1 0.83(3) . ?
N4 O1 1.367(3) . ?
N5 O1 1.384(3) . ?
N6 O2A 1.206(7) . ?
N6 O2Z 1.211(11) . ?
N6 O3Z 1.206(11) . ?
N6 O3A 1.213(6) . ?
